data_4102769
loop_
_publ_author_name
'Christina Y. Tang'
'Amber L. Thompson'
'Simon Aldridge'

_publ_contact_author 'Simon Aldridge'
_publ_contact_author_email simon.aldridge@chem.ox.ac.uk
_publ_section_title
;
 Dehydrogenation of Saturated CC and BN Bonds at Cationic N-Heterocyclic
 Carbene Stabilized M(III) Centers (M = Rh, Ir)
;
_journal_name_full 'Journal of the American Chemical Society'
_journal_page_first 10578
_journal_page_last 10591
_journal_paper_doi 10.1021/ja1043787
_journal_volume 132
_journal_year 2010
_chemical_formula_moiety 'C54 H72 B Ir N5, C32 H12 B F24'
_chemical_formula_sum 'C86 H84 B2 F24 Ir N5'
_chemical_formula_weight 1857.44
_space_group_IT_number 2
_symmetry_cell_setting triclinic
_symmetry_space_group_name_Hall '-P 1'
_symmetry_space_group_name_H-M 'P -1'
_atom_sites_solution_hydrogens geom
_atom_sites_solution_primary direct
_audit_creation_date 10-05-03
_audit_creation_method CRYSTALS_ver_14.06
_cell_angle_alpha 89.9190(5)
_cell_angle_beta 72.2221(6)
_cell_angle_gamma 85.1736(7)
_cell_formula_units_Z 2
_cell_length_a 12.9838(2)
_cell_length_b 18.0619(2)
_cell_length_c 19.1755(3)
_cell_measurement_reflns_used 17639
_cell_measurement_temperature 150
_cell_measurement_theta_max 27
_cell_measurement_theta_min 5
_cell_volume 4265.57(11)
_computing_cell_refinement 'DENZO/SCALEPACK (Otwinowski & Minor, 1997)'
_computing_data_collection 'COLLECT (Nonius, 2001).'
_computing_data_reduction 'DENZO/SCALEPACK (Otwinowski & Minor, 1997)'
_computing_molecular_graphics 'CAMERON (Watkin et al., 1996)'
_computing_publication_material 'CRYSTALS (Betteridge et al., 2003)'
_computing_structure_refinement 'CRYSTALS (Betteridge et al., 2003)'
_computing_structure_solution 'SIR92 (Altomare et al., 1994)'
_diffrn_ambient_temperature 150
_diffrn_measured_fraction_theta_full 0.991
_diffrn_measured_fraction_theta_max 0.984
_diffrn_measurement_device Area
_diffrn_measurement_device_type 'Nonius KappaCCD'
_diffrn_measurement_method \w
_diffrn_radiation_monochromator graphite
_diffrn_radiation_type 'Mo K\a'
_diffrn_radiation_wavelength 0.71073
_diffrn_reflns_av_R_equivalents 0.037
_diffrn_reflns_limit_h_max 16
_diffrn_reflns_limit_h_min -16
_diffrn_reflns_limit_k_max 23
_diffrn_reflns_limit_k_min -23
_diffrn_reflns_limit_l_max 24
_diffrn_reflns_limit_l_min -24
_diffrn_reflns_number 64780
_diffrn_reflns_theta_full 26.990
_diffrn_reflns_theta_max 27.540
_diffrn_reflns_theta_min 5.117
_diffrn_standards_number 0
_exptl_absorpt_coefficient_mu 1.664
_exptl_absorpt_correction_T_max 0.90
_exptl_absorpt_correction_T_min 0.80
_exptl_absorpt_correction_type multi-scan
_exptl_absorpt_process_details 'DENZO/SCALEPACK (Otwinowski & Minor, 1997)'
_exptl_crystal_colour clear_pale_yellow
_exptl_crystal_density_diffrn 1.446
_exptl_crystal_density_meas ?
_exptl_crystal_density_method 'not measured'
_exptl_crystal_description plate
_exptl_crystal_F_000 1876.000
_exptl_crystal_size_max 0.190
_exptl_crystal_size_mid 0.140
_exptl_crystal_size_min 0.060
_refine_diff_density_max 1.80
_refine_diff_density_min -1.44
_refine_ls_extinction_method None
_refine_ls_goodness_of_fit_ref 0.9999
_refine_ls_hydrogen_treatment none
_refine_ls_matrix_type full
_refine_ls_number_parameters 1175
_refine_ls_number_reflns 19370
_refine_ls_number_restraints 648
_refine_ls_R_factor_all 0.0788
_refine_ls_R_factor_gt 0.0582
_refine_ls_shift/su_max 0.0016318
_refine_ls_shift/su_mean 0.0000705
_refine_ls_structure_factor_coef Fsqd
_refine_ls_weighting_details
;
 Method, part 1, Chebychev polynomial, (Watkin, 1994, Prince, 1982) 
 [weight] = 1.0/[A~0~*T~0~(x)+A~1~*T~1~(x) ... +A~n-1~]*T~n-1~(x)] 
 where A~i~ are the Chebychev coefficients listed below and x= Fcalc/Fmax 
 Method = Robust Weighting (Prince, 1982) 
 W = [weight] * [1-(deltaF/6*sigmaF)^2^]^2^ 
 A~i~ are: 
 14.9 20.2 9.87 2.64 
;
_refine_ls_weighting_scheme calc
_refine_ls_wR_factor_all 0.1405
_refine_ls_wR_factor_gt 0.1240
_refine_ls_wR_factor_ref 0.1405
_reflns_limit_h_max 16
_reflns_limit_h_min -15
_reflns_limit_k_max 23
_reflns_limit_k_min -23
_reflns_limit_l_max 24
_reflns_limit_l_min 0
_reflns_number_gt 15590
_reflns_number_total 19371
_reflns_threshold_expression I>2.0\s(I)
_oxford_diffrn_Wilson_B_factor 2.65
_oxford_diffrn_Wilson_scale 38.42
_oxford_refine_ls_r_factor_ref 0.0788
_oxford_refine_ls_scale 0.17722(6)
_oxford_reflns_number_all 19370
_oxford_reflns_threshold_expression_ref I>-3.0\s(I)
_oxford_structure_analysis_title 121ct10
_cod_data_source_file ja1043787_si_002_15.cif
_cod_data_source_block 17
_cod_depositor_comments
;
The following automatic conversions were performed:

'_exptl_crystal_density_meas' value 'not measured' was changed to '?'
- the value is perceived as not measured.

Automatic conversion script
Id: cif_fix_values 3008 2015-01-20 13:52:24Z robertas 
;
_cod_original_sg_symbol_H-M 'P -1 '
_cod_original_formula_sum 'C86 H84 B2 F24 Ir1 N5'
_cod_database_code 4102769

loop_
_symmetry_equiv_pos_as_xyz
x,y,z
-x,-y,-z

loop_
_atom_site_label
_atom_site_type_symbol
_atom_site_fract_x
_atom_site_fract_y
_atom_site_fract_z
_atom_site_U_iso_or_equiv
_atom_site_occupancy
_atom_site_adp_type
_atom_site_refinement_flags_posn
_atom_site_refinement_flags_occupancy
_atom_site_disorder_assembly
_atom_site_disorder_group
Ir1 Ir 0.243856(18) 0.827526(11) 0.223655(13) 0.0347 1.0000 Uani . . . .
C2 C 0.1097(5) 0.8875(3) 0.2050(3) 0.0448 1.0000 Uani . . . .
C3 C 0.0124(4) 0.8436(3) 0.2292(3) 0.0428 1.0000 Uani . . . .
C4 C -0.0237(4) 0.8154(3) 0.2997(3) 0.0408 1.0000 Uani . . . .
N5 N 0.0333(4) 0.8344(3) 0.3496(3) 0.0405 1.0000 Uani . . . .
C6 C 0.1426(5) 0.8400(3) 0.3295(3) 0.0431 1.0000 Uani . . . .
N7 N 0.1601(4) 0.8652(3) 0.3913(3) 0.0488 1.0000 Uani . . . .
C8 C 0.0640(5) 0.8757(4) 0.4485(3) 0.0537 1.0000 Uani . . . .
C9 C -0.0148(5) 0.8569(3) 0.4226(3) 0.0477 1.0000 Uani . . . .
C10 C 0.2632(5) 0.8830(4) 0.3982(4) 0.0550 1.0000 Uani . . . .
C11 C 0.3173(5) 0.8322(3) 0.4327(3) 0.0470 1.0000 Uani . . . .
C12 C 0.2699(6) 0.7631(4) 0.4643(4) 0.0664 1.0000 Uani . . . .
C13 C 0.4181(6) 0.8488(4) 0.4367(4) 0.0626 1.0000 Uani . . . .
C14 C 0.4606(7) 0.9149(6) 0.4115(6) 0.0816 1.0000 Uani . . . .
C15 C 0.5732(9) 0.9306(8) 0.4137(8) 0.1331 1.0000 Uani . . . .
C16 C 0.3993(8) 0.9678(5) 0.3825(5) 0.0841 1.0000 Uani . . . .
C17 C 0.2988(6) 0.9534(4) 0.3769(4) 0.0644 1.0000 Uani . . . .
C18 C 0.2306(8) 1.0115(4) 0.3480(5) 0.0821 1.0000 Uani . . . .
C19 C -0.1094(5) 0.7698(4) 0.3204(4) 0.0500 1.0000 Uani . . . .
C20 C -0.1503(6) 0.7368(4) 0.3954(4) 0.0619 1.0000 Uani . . . .
C21 C -0.1599(5) 0.7540(4) 0.2680(4) 0.0608 1.0000 Uani . . . .
C22 C -0.1306(6) 0.7824(4) 0.1993(4) 0.0595 1.0000 Uani . . . .
C23 C -0.0436(5) 0.8266(4) 0.1799(4) 0.0514 1.0000 Uani . . . .
C24 C -0.1862(8) 0.7633(6) 0.1432(6) 0.0920 1.0000 Uani . . . .
C25 C 0.3321(5) 0.8381(3) 0.1149(3) 0.0418 1.0000 Uani . . . .
N26 N 0.3561(4) 0.7903(2) 0.0557(3) 0.0434 1.0000 Uani . . . .
C27 C 0.3398(5) 0.7121(3) 0.0564(3) 0.0392 1.0000 Uani . . . .
C28 C 0.4202(4) 0.6619(3) 0.0684(3) 0.0382 1.0000 Uani . . . .
C29 C 0.4076(5) 0.5862(3) 0.0634(3) 0.0391 1.0000 Uani . . . .
C30 C 0.3207(5) 0.5607(3) 0.0460(3) 0.0401 1.0000 Uani . . . .
C31 C 0.3080(5) 0.4787(3) 0.0429(4) 0.0471 1.0000 Uani . . . .
C32 C 0.2435(5) 0.6129(3) 0.0331(3) 0.0429 1.0000 Uani . . . .
C33 C 0.2513(5) 0.6893(3) 0.0378(3) 0.0407 1.0000 Uani . . . .
C34 C 0.1677(6) 0.7433(4) 0.0217(4) 0.0609 1.0000 Uani . . . .
C35 C 0.5207(5) 0.6877(3) 0.0808(4) 0.0497 1.0000 Uani . . . .
C36 C 0.4125(6) 0.8222(3) -0.0089(4) 0.0587 1.0000 Uani . . . .
C37 C 0.4250(6) 0.8922(3) 0.0087(4) 0.0650 1.0000 Uani . . . .
N38 N 0.3768(4) 0.9016(3) 0.0834(3) 0.0507 1.0000 Uani . . . .
C39 C 0.3855(7) 0.9688(3) 0.1213(4) 0.0605 1.0000 Uani . . . .
C40 C 0.3182(8) 1.0317(3) 0.1183(4) 0.0683 1.0000 Uani . . . .
C41 C 0.2347(8) 1.0331(4) 0.0801(5) 0.0788 1.0000 Uani . . . .
C42 C 0.3325(10) 1.0966(4) 0.1522(5) 0.0901 1.0000 Uani . . . .
C43 C 0.4071(11) 1.0995(5) 0.1877(5) 0.1009 1.0000 Uani . . . .
C44 C 0.4748(10) 1.0363(5) 0.1885(6) 0.1014 1.0000 Uani . . . .
C45 C 0.4650(8) 0.9691(4) 0.1554(5) 0.0791 1.0000 Uani . . . .
C46 C 0.5396(9) 0.9012(6) 0.1566(8) 0.1119 1.0000 Uani . . . .
C47 C 0.4194(14) 1.1709(5) 0.2276(7) 0.1455 1.0000 Uani . . . .
B48 B 0.2869(6) 0.7229(5) 0.2469(4) 0.0508 1.0000 Uani . . . .
N49 N 0.3020(4) 0.6556(3) 0.2763(3) 0.0493 1.0000 Uani . . . .
C50 C 0.3948(5) 0.6336(3) 0.3047(4) 0.0456 1.0000 Uani . . . .
C51 C 0.4687(5) 0.6941(3) 0.3038(4) 0.0491 1.0000 Uani . . . .
C52 C 0.5553(5) 0.6687(4) 0.3398(4) 0.0556 1.0000 Uani . . . .
C53 C 0.6227(6) 0.6000(4) 0.3002(5) 0.0646 1.0000 Uani . . . .
C54 C 0.5515(6) 0.5385(4) 0.2986(5) 0.0653 1.0000 Uani . . . .
C55 C 0.4621(5) 0.5641(3) 0.2642(4) 0.0545 1.0000 Uani . . . .
C56 C 0.2171(6) 0.5971(4) 0.2936(6) 0.0821 1.0000 Uani . . . .
C57 C 0.1136(7) 0.6261(5) 0.3550(4) 0.0711 1.0000 Uani . . . .
C58 C 0.0329(8) 0.5660(5) 0.3735(5) 0.0840 1.0000 Uani . . . .
C59 C 0.0103(6) 0.5422(4) 0.3054(4) 0.0621 1.0000 Uani . . . .
C60 C 0.1089(8) 0.5099(6) 0.2497(5) 0.0875 1.0000 Uani . . . .
C61 C 0.1900(8) 0.5702(5) 0.2294(5) 0.0807 1.0000 Uani . . . .
F62 F 0.4738(3) 0.5682(2) 0.8658(2) 0.0598 1.0000 Uani . . . .
C63 C 0.5307(5) 0.6227(3) 0.8302(3) 0.0431 1.0000 Uani . . . .
F64 F 0.6342(3) 0.5953(2) 0.8088(2) 0.0644 1.0000 Uani . . . .
F65 F 0.5208(4) 0.6748(2) 0.8820(2) 0.0706 1.0000 Uani . . . .
C66 C 0.4914(4) 0.6513(3) 0.7690(3) 0.0340 1.0000 Uani . . . .
C67 C 0.3797(4) 0.6669(3) 0.7815(3) 0.0341 1.0000 Uani . . . .
C68 C 0.3380(4) 0.6947(3) 0.7266(3) 0.0356 1.0000 Uani . . . .
C69 C 0.4143(4) 0.7087(3) 0.6603(3) 0.0368 1.0000 Uani . . . .
C70 C 0.5259(4) 0.6930(3) 0.6466(3) 0.0388 1.0000 Uani . . . .
C71 C 0.5652(4) 0.6633(3) 0.7016(3) 0.0369 1.0000 Uani . . . .
C72 C 0.6016(3) 0.7095(3) 0.57576(18) 0.0722 1.0000 Uani D . . .
B76 B 0.2088(5) 0.7148(3) 0.7372(3) 0.0357 1.0000 Uani . . . .
C77 C 0.1762(4) 0.6803(3) 0.6677(3) 0.0385 1.0000 Uani . . . .
C78 C 0.0750(5) 0.7027(4) 0.6585(4) 0.0498 1.0000 Uani . . . .
C79 C 0.0385(5) 0.6682(5) 0.6065(4) 0.0597 1.0000 Uani . . . .
C80 C -0.0680(3) 0.6942(4) 0.5998(3) 0.1036 1.0000 Uani D . . .
C84 C 0.1004(6) 0.6110(4) 0.5619(4) 0.0627 1.0000 Uani . . . .
C85 C 0.2002(6) 0.5870(3) 0.5700(3) 0.0517 1.0000 Uani . . . .
C86 C 0.2359(5) 0.6211(3) 0.6223(3) 0.0422 1.0000 Uani . . . .
C87 C 0.2666(4) 0.5246(2) 0.5258(2) 0.0796 1.0000 Uani D . . .
C91 C 0.1283(4) 0.6746(3) 0.8062(3) 0.0377 1.0000 Uani . . . .
C92 C 0.1476(4) 0.5988(3) 0.8192(3) 0.0385 1.0000 Uani . . . .
C93 C 0.0715(4) 0.5609(3) 0.8711(3) 0.0385 1.0000 Uani . . . .
C94 C -0.0276(4) 0.5962(3) 0.9114(3) 0.0383 1.0000 Uani . . . .
C95 C -0.0489(4) 0.6705(3) 0.8988(3) 0.0403 1.0000 Uani . . . .
C96 C 0.0271(4) 0.7090(3) 0.8485(3) 0.0389 1.0000 Uani . . . .
C97 C -0.1580(5) 0.7092(4) 0.9375(4) 0.0528 1.0000 Uani . . . .
F98 F -0.1521(4) 0.7797(2) 0.9556(3) 0.0813 1.0000 Uani . . . .
F99 F -0.2098(3) 0.6773(2) 0.9995(2) 0.0645 1.0000 Uani . . . .
F100 F -0.2244(4) 0.7115(4) 0.8960(3) 0.0988 1.0000 Uani . . . .
C101 C 0.0995(5) 0.4805(3) 0.8818(3) 0.0452 1.0000 Uani . . . .
F102 F 0.1320(4) 0.4413(2) 0.8188(2) 0.0647 1.0000 Uani . . . .
F103 F 0.0168(3) 0.4472(2) 0.9259(2) 0.0657 1.0000 Uani . . . .
F104 F 0.1802(4) 0.4699(2) 0.9107(3) 0.0764 1.0000 Uani . . . .
C105 C 0.1890(4) 0.8051(3) 0.7448(3) 0.0383 1.0000 Uani . . . .
C106 C 0.1823(5) 0.8507(3) 0.6870(3) 0.0430 1.0000 Uani . . . .
C107 C 0.1676(5) 0.9283(3) 0.6956(3) 0.0444 1.0000 Uani . . . .
C108 C 0.1602(5) 0.9632(3) 0.7609(3) 0.0468 1.0000 Uani . . . .
C109 C 0.1685(5) 0.9190(3) 0.8180(4) 0.0508 1.0000 Uani . . . .
C110 C 0.1828(5) 0.8417(3) 0.8102(3) 0.0458 1.0000 Uani . . . .
C111 C 0.1598(6) 0.9544(3) 0.8889(2) 0.0965 1.0000 Uani D . . .
C115 C 0.1564(6) 0.9726(3) 0.6315(4) 0.0584 1.0000 Uani . . . .
F116 F 0.1724(3) 1.04375(19) 0.6370(2) 0.0608 1.0000 Uani . . . .
F117 F 0.0570(5) 0.9719(3) 0.6252(4) 0.1114 1.0000 Uani . . . .
F118 F 0.2236(6) 0.9479(3) 0.5686(3) 0.1151 1.0000 Uani . . . .
F730 F 0.5629(6) 0.7261(7) 0.5207(4) 0.0785 0.513(13) Uani D P 1 1
F740 F 0.6751(8) 0.6514(5) 0.5503(5) 0.0864 0.513(13) Uani D P 1 1
F750 F 0.6610(9) 0.7658(6) 0.5795(5) 0.0884 0.513(13) Uani D P 1 1
F731 F 0.5679(7) 0.6840(7) 0.5215(4) 0.0796 0.487(13) Uani D P 1 2
F741 F 0.7044(5) 0.6829(7) 0.5589(5) 0.0760 0.487(13) Uani D P 1 2
F751 F 0.6057(10) 0.7826(4) 0.5645(5) 0.0917 0.487(13) Uani D P 1 2
F880 F 0.3526(10) 0.5458(7) 0.4737(7) 0.0874 0.340(12) Uani D P 2 1
F890 F 0.2106(11) 0.4904(8) 0.4890(8) 0.0891 0.340(12) Uani D P 2 1
F900 F 0.3074(14) 0.4699(6) 0.5589(7) 0.0853 0.340(12) Uani D P 2 1
F881 F 0.3738(5) 0.5289(5) 0.5098(5) 0.0978 0.660(12) Uani D P 2 2
F891 F 0.2519(8) 0.5114(4) 0.4613(4) 0.0867 0.660(12) Uani D P 2 2
F901 F 0.2489(8) 0.4604(4) 0.5610(4) 0.0845 0.660(12) Uani D P 2 2
F810 F -0.1508(7) 0.6727(7) 0.6542(5) 0.1031 0.559(15) Uani D P 3 1
F820 F -0.0836(8) 0.7691(4) 0.6026(8) 0.1128 0.559(15) Uani D P 3 1
F830 F -0.0896(8) 0.6746(8) 0.5391(5) 0.1147 0.559(15) Uani D P 3 1
F811 F -0.1476(8) 0.7055(9) 0.6630(5) 0.1023 0.441(15) Uani D P 3 2
F821 F -0.0768(9) 0.7547(7) 0.5624(8) 0.1107 0.441(15) Uani D P 3 2
F831 F -0.1008(10) 0.6403(7) 0.5647(9) 0.1138 0.441(15) Uani D P 3 2
F1120 F 0.1631(11) 0.9124(4) 0.9448(5) 0.0970 0.471(7) Uani D P 4 1
F1130 F 0.2345(10) 1.0021(6) 0.8848(6) 0.1149 0.471(7) Uani D P 4 1
F1140 F 0.0644(8) 0.9963(6) 0.9134(6) 0.1077 0.471(7) Uani D P 4 1
F1121 F 0.2434(9) 0.9283(5) 0.9124(5) 0.1050 0.529(7) Uani D P 4 2
F1131 F 0.1603(10) 1.0276(3) 0.8924(5) 0.0930 0.529(7) Uani D P 4 2
F1141 F 0.0719(8) 0.9396(6) 0.9427(5) 0.1177 0.529(7) Uani D P 4 2
H22 H 0.0943 0.9339 0.2332 0.0542 1.0000 Uiso R . . .
H21 H 0.1264 0.8974 0.1532 0.0541 1.0000 Uiso R . . .
H81 H 0.0566 0.8926 0.4958 0.0650 1.0000 Uiso R . . .
H91 H -0.0885 0.8588 0.4478 0.0578 1.0000 Uiso R . . .
H123 H 0.3238 0.7319 0.4780 0.1002 1.0000 Uiso R . . .
H121 H 0.2091 0.7753 0.5072 0.0998 1.0000 Uiso R . . .
H122 H 0.2467 0.7369 0.4286 0.1002 1.0000 Uiso R . . .
H131 H 0.4577 0.8148 0.4576 0.0750 1.0000 Uiso R . . .
H152 H 0.5809 0.9831 0.4107 0.1980 1.0000 Uiso R . . .
H153 H 0.5835 0.9128 0.4587 0.1980 1.0000 Uiso R . . .
H151 H 0.6271 0.9049 0.3728 0.1979 1.0000 Uiso R . . .
H161 H 0.4270 1.0136 0.3671 0.1010 1.0000 Uiso R . . .
H183 H 0.2601 1.0596 0.3466 0.1240 1.0000 Uiso R . . .
H181 H 0.1565 1.0150 0.3800 0.1241 1.0000 Uiso R . . .
H182 H 0.2321 0.9969 0.2991 0.1240 1.0000 Uiso R . . .
H201 H -0.1848 0.6922 0.3921 0.0941 1.0000 Uiso R . . .
H202 H -0.2018 0.7720 0.4287 0.0939 1.0000 Uiso R . . .
H203 H -0.0898 0.7244 0.4139 0.0938 1.0000 Uiso R . . .
H211 H -0.2162 0.7230 0.2807 0.0728 1.0000 Uiso R . . .
H231 H -0.0219 0.8453 0.1331 0.0619 1.0000 Uiso R . . .
H241 H -0.1884 0.8053 0.1130 0.1370 1.0000 Uiso R . . .
H243 H -0.2588 0.7513 0.1680 0.1370 1.0000 Uiso R . . .
H242 H -0.1457 0.7217 0.1134 0.1370 1.0000 Uiso R . . .
H291 H 0.4593 0.5520 0.0729 0.0469 1.0000 Uiso R . . .
H312 H 0.2917 0.4666 -0.0008 0.0710 1.0000 Uiso R . . .
H313 H 0.3741 0.4501 0.0431 0.0709 1.0000 Uiso R . . .
H311 H 0.2497 0.4657 0.0846 0.0709 1.0000 Uiso R . . .
H321 H 0.1848 0.5966 0.0211 0.0518 1.0000 Uiso R . . .
H343 H 0.1113 0.7177 0.0128 0.0913 1.0000 Uiso R . . .
H341 H 0.2019 0.7707 -0.0209 0.0911 1.0000 Uiso R . . .
H342 H 0.1364 0.7778 0.0625 0.0911 1.0000 Uiso R . . .
H351 H 0.5634 0.6462 0.0926 0.0739 1.0000 Uiso R . . .
H352 H 0.5639 0.7092 0.0372 0.0740 1.0000 Uiso R . . .
H353 H 0.5021 0.7237 0.1205 0.0739 1.0000 Uiso R . . .
H361 H 0.4366 0.7995 -0.0549 0.0711 1.0000 Uiso R . . .
H371 H 0.4602 0.9278 -0.0231 0.0780 1.0000 Uiso R . . .
H411 H 0.1652 1.0511 0.1132 0.1182 1.0000 Uiso R . . .
H412 H 0.2523 1.0650 0.0391 0.1182 1.0000 Uiso R . . .
H413 H 0.2305 0.9838 0.0629 0.1180 1.0000 Uiso R . . .
H421 H 0.2885 1.1397 0.1506 0.1080 1.0000 Uiso R . . .
H441 H 0.5286 1.0380 0.2111 0.1210 1.0000 Uiso R . . .
H461 H 0.5962 0.9134 0.1764 0.1659 1.0000 Uiso R . . .
H463 H 0.5733 0.8816 0.1068 0.1658 1.0000 Uiso R . . .
H462 H 0.4998 0.8637 0.1856 0.1660 1.0000 Uiso R . . .
H472 H 0.4956 1.1777 0.2162 0.2169 1.0000 Uiso R . . .
H473 H 0.3830 1.2126 0.2113 0.2170 1.0000 Uiso R . . .
H471 H 0.3886 1.1663 0.2797 0.2169 1.0000 Uiso R . . .
H501 H 0.3655 0.6207 0.3566 0.0547 1.0000 Uiso R . . .
H512 H 0.4263 0.7377 0.3302 0.0588 1.0000 Uiso R . . .
H511 H 0.5045 0.7064 0.2531 0.0589 1.0000 Uiso R . . .
H521 H 0.6024 0.7083 0.3385 0.0670 1.0000 Uiso R . . .
H522 H 0.5192 0.6563 0.3902 0.0670 1.0000 Uiso R . . .
H531 H 0.6748 0.5832 0.3250 0.0780 1.0000 Uiso R . . .
H532 H 0.6611 0.6126 0.2503 0.0781 1.0000 Uiso R . . .
H541 H 0.5182 0.5230 0.3484 0.0789 1.0000 Uiso R . . .
H542 H 0.5966 0.4968 0.2697 0.0790 1.0000 Uiso R . . .
H551 H 0.4961 0.5759 0.2134 0.0659 1.0000 Uiso R . . .
H552 H 0.4146 0.5245 0.2665 0.0661 1.0000 Uiso R . . .
H561 H 0.2459 0.5537 0.3151 0.0997 1.0000 Uiso R . . .
H571 H 0.1327 0.6399 0.3992 0.0861 1.0000 Uiso R . . .
H572 H 0.0807 0.6701 0.3363 0.0862 1.0000 Uiso R . . .
H581 H 0.0664 0.5226 0.3920 0.0981 1.0000 Uiso R . . .
H582 H -0.0356 0.5852 0.4106 0.0984 1.0000 Uiso R . . .
H591 H -0.0191 0.5853 0.2851 0.0743 1.0000 Uiso R . . .
H592 H -0.0416 0.5049 0.3173 0.0742 1.0000 Uiso R . . .
H601 H 0.1409 0.4673 0.2715 0.1033 1.0000 Uiso R . . .
H602 H 0.0919 0.4935 0.2058 0.1033 1.0000 Uiso R . . .
H611 H 0.2568 0.5511 0.1912 0.0961 1.0000 Uiso R . . .
H612 H 0.1536 0.6164 0.2139 0.0956 1.0000 Uiso R . . .
H671 H 0.3326 0.6584 0.8273 0.0409 1.0000 Uiso R . . .
H691 H 0.3898 0.7286 0.6229 0.0439 1.0000 Uiso R . . .
H711 H 0.6399 0.6521 0.6932 0.0449 1.0000 Uiso R . . .
H781 H 0.0313 0.7410 0.6878 0.0598 1.0000 Uiso R . . .
H841 H 0.0763 0.5891 0.5265 0.0760 1.0000 Uiso R . . .
H861 H 0.3029 0.6036 0.6267 0.0508 1.0000 Uiso R . . .
H921 H 0.2127 0.5727 0.7923 0.0459 1.0000 Uiso R . . .
H941 H -0.0788 0.5708 0.9456 0.0460 1.0000 Uiso R . . .
H961 H 0.0103 0.7596 0.8427 0.0470 1.0000 Uiso R . . .
H1061 H 0.1876 0.8293 0.6417 0.0519 1.0000 Uiso R . . .
H1081 H 0.1503 1.0146 0.7663 0.0560 1.0000 Uiso R . . .
H1101 H 0.1874 0.8135 0.8500 0.0548 1.0000 Uiso R . . .
H482 H 0.1976 0.7333 0.2276 0.1252 1.0000 Uiso R . . .
H11 H 0.2921 0.9119 0.2539 0.0000 1.0000 Uiso R . . .
H481 H 0.3564 0.7740 0.2382 0.1252 1.0000 Uiso R . . .

loop_
_atom_site_aniso_label
_atom_site_aniso_U_11
_atom_site_aniso_U_22
_atom_site_aniso_U_33
_atom_site_aniso_U_23
_atom_site_aniso_U_13
_atom_site_aniso_U_12
Ir1 0.03670(11) 0.02601(9) 0.04101(11) 0.00399(7) -0.01091(8) -0.00439(7)
C2 0.050(3) 0.035(3) 0.048(3) 0.009(2) -0.015(3) -0.002(2)
C3 0.037(3) 0.040(3) 0.052(3) 0.006(2) -0.016(2) 0.005(2)
C4 0.036(3) 0.037(3) 0.050(3) 0.003(2) -0.015(2) 0.000(2)
N5 0.037(2) 0.042(2) 0.041(2) 0.0096(19) -0.0116(19) -0.0027(19)
C6 0.043(3) 0.038(3) 0.051(3) 0.012(2) -0.017(3) -0.007(2)
N7 0.046(3) 0.064(3) 0.039(3) 0.012(2) -0.014(2) -0.016(2)
C8 0.057(4) 0.065(4) 0.039(3) 0.006(3) -0.013(3) -0.007(3)
C9 0.046(3) 0.054(3) 0.040(3) 0.008(3) -0.011(3) -0.003(3)
C10 0.050(4) 0.067(4) 0.053(4) 0.008(3) -0.020(3) -0.017(3)
C11 0.051(3) 0.048(3) 0.042(3) -0.006(2) -0.016(3) -0.002(3)
C12 0.064(4) 0.059(4) 0.073(5) 0.013(4) -0.018(4) 0.005(3)
C13 0.061(4) 0.066(4) 0.069(5) -0.005(4) -0.034(4) -0.005(3)
C14 0.061(5) 0.091(6) 0.100(7) -0.002(5) -0.034(5) -0.015(4)
C15 0.082(7) 0.153(12) 0.186(14) 0.004(10) -0.063(8) -0.050(7)
C16 0.090(6) 0.078(6) 0.087(6) -0.002(5) -0.021(5) -0.043(5)
C17 0.066(4) 0.058(4) 0.071(5) -0.003(3) -0.020(4) -0.015(3)
C18 0.099(7) 0.055(4) 0.099(7) 0.018(4) -0.038(5) -0.013(4)
C19 0.038(3) 0.051(3) 0.056(4) 0.005(3) -0.009(3) -0.002(3)
C20 0.049(4) 0.069(4) 0.064(4) 0.019(3) -0.008(3) -0.019(3)
C21 0.043(3) 0.066(4) 0.076(5) -0.001(4) -0.019(3) -0.013(3)
C22 0.050(4) 0.067(4) 0.067(4) -0.007(3) -0.027(3) 0.000(3)
C23 0.053(4) 0.054(3) 0.051(3) 0.001(3) -0.024(3) 0.006(3)
C24 0.092(7) 0.109(7) 0.094(7) -0.006(6) -0.056(6) -0.007(6)
C25 0.042(3) 0.021(2) 0.058(3) 0.008(2) -0.009(3) -0.006(2)
N26 0.052(3) 0.028(2) 0.041(3) 0.0020(18) 0.001(2) -0.0077(19)
C27 0.046(3) 0.025(2) 0.041(3) 0.004(2) -0.005(2) -0.006(2)
C28 0.039(3) 0.033(2) 0.041(3) 0.000(2) -0.008(2) -0.008(2)
C29 0.044(3) 0.029(2) 0.043(3) 0.001(2) -0.013(2) -0.004(2)
C30 0.043(3) 0.032(3) 0.044(3) 0.005(2) -0.011(2) -0.007(2)
C31 0.061(4) 0.028(2) 0.060(4) 0.005(2) -0.027(3) -0.012(2)
C32 0.048(3) 0.034(3) 0.049(3) 0.001(2) -0.017(3) -0.009(2)
C33 0.042(3) 0.036(3) 0.042(3) 0.003(2) -0.011(2) -0.002(2)
C34 0.065(4) 0.045(3) 0.076(5) 0.004(3) -0.029(4) 0.010(3)
C35 0.040(3) 0.045(3) 0.060(4) -0.005(3) -0.007(3) -0.010(2)
C36 0.070(4) 0.036(3) 0.054(4) 0.006(3) 0.005(3) -0.005(3)
C37 0.079(5) 0.034(3) 0.066(4) 0.005(3) 0.004(4) -0.013(3)
N38 0.062(3) 0.028(2) 0.056(3) -0.001(2) -0.007(3) -0.012(2)
C39 0.084(5) 0.029(3) 0.066(4) 0.001(3) -0.016(4) -0.020(3)
C40 0.114(6) 0.025(3) 0.060(4) 0.006(3) -0.015(4) -0.019(3)
C41 0.111(7) 0.039(4) 0.080(5) 0.012(3) -0.020(5) 0.000(4)
C42 0.161(10) 0.033(3) 0.072(5) 0.005(3) -0.025(6) -0.030(5)
C43 0.182(11) 0.043(4) 0.075(6) 0.003(4) -0.023(7) -0.057(6)
C44 0.138(9) 0.072(6) 0.110(8) 0.014(5) -0.047(7) -0.066(6)
C45 0.092(6) 0.049(4) 0.104(7) 0.012(4) -0.034(5) -0.033(4)
C46 0.092(7) 0.089(7) 0.179(12) 0.027(7) -0.066(8) -0.049(6)
C47 0.271(18) 0.057(5) 0.106(8) -0.008(5) -0.039(10) -0.079(8)
B48 0.039(3) 0.066(5) 0.044(4) 0.002(3) -0.012(3) 0.009(3)
N49 0.043(3) 0.045(3) 0.064(3) -0.005(2) -0.025(2) 0.007(2)
C50 0.039(3) 0.040(3) 0.064(4) -0.005(3) -0.027(3) 0.007(2)
C51 0.044(3) 0.045(3) 0.063(4) -0.010(3) -0.023(3) 0.000(2)
C52 0.044(3) 0.060(4) 0.068(4) -0.006(3) -0.024(3) 0.000(3)
C53 0.044(4) 0.071(5) 0.082(5) -0.006(4) -0.028(4) 0.009(3)
C54 0.053(4) 0.056(4) 0.088(5) -0.009(4) -0.031(4) 0.017(3)
C55 0.049(3) 0.040(3) 0.080(5) -0.012(3) -0.032(3) 0.009(3)
C56 0.054(4) 0.046(4) 0.169(9) -0.049(5) -0.071(5) 0.015(3)
C57 0.084(5) 0.068(5) 0.067(5) 0.011(4) -0.023(4) -0.033(4)
C58 0.095(6) 0.082(6) 0.087(6) 0.020(5) -0.036(5) -0.040(5)
C59 0.059(4) 0.068(4) 0.066(4) 0.009(4) -0.025(4) -0.019(3)
C60 0.082(6) 0.101(7) 0.085(6) -0.011(5) -0.026(5) -0.039(5)
C61 0.090(6) 0.077(5) 0.071(5) 0.001(4) -0.013(4) -0.030(5)
F62 0.070(2) 0.052(2) 0.064(2) 0.0237(18) -0.030(2) -0.0075(18)
C63 0.045(3) 0.039(3) 0.048(3) -0.001(2) -0.020(3) 0.004(2)
F64 0.051(2) 0.084(3) 0.062(2) 0.012(2) -0.0267(18) 0.0123(19)
F65 0.116(4) 0.051(2) 0.060(2) -0.0095(18) -0.053(2) 0.007(2)
C66 0.038(3) 0.024(2) 0.042(3) -0.0003(19) -0.016(2) -0.0036(19)
C67 0.035(3) 0.031(2) 0.038(3) 0.001(2) -0.013(2) -0.0019(19)
C68 0.036(3) 0.027(2) 0.043(3) -0.001(2) -0.011(2) -0.0023(19)
C69 0.035(3) 0.035(2) 0.043(3) 0.004(2) -0.015(2) -0.004(2)
C70 0.032(3) 0.042(3) 0.043(3) 0.001(2) -0.013(2) -0.006(2)
C71 0.033(3) 0.033(2) 0.046(3) 0.000(2) -0.015(2) -0.003(2)
C72 0.043(2) 0.118(4) 0.055(2) 0.023(3) -0.0115(19) -0.015(2)
B76 0.031(3) 0.031(3) 0.043(3) 0.005(2) -0.009(2) -0.005(2)
C77 0.036(3) 0.036(3) 0.046(3) 0.016(2) -0.015(2) -0.009(2)
C78 0.038(3) 0.061(4) 0.054(4) 0.023(3) -0.017(3) -0.009(3)
C79 0.047(3) 0.082(5) 0.060(4) 0.035(4) -0.026(3) -0.030(3)
C80 0.062(3) 0.175(5) 0.097(3) 0.072(4) -0.052(2) -0.037(3)
C84 0.072(5) 0.079(5) 0.052(4) 0.027(4) -0.030(4) -0.045(4)
C85 0.073(4) 0.044(3) 0.046(3) 0.014(3) -0.026(3) -0.023(3)
C86 0.049(3) 0.039(3) 0.045(3) 0.009(2) -0.021(3) -0.013(2)
C87 0.116(4) 0.066(3) 0.067(3) 0.000(2) -0.040(3) -0.017(3)
C91 0.036(3) 0.035(3) 0.044(3) 0.004(2) -0.015(2) -0.004(2)
C92 0.035(3) 0.036(3) 0.043(3) 0.002(2) -0.010(2) 0.000(2)
C93 0.041(3) 0.039(3) 0.040(3) 0.007(2) -0.016(2) -0.009(2)
C94 0.034(3) 0.045(3) 0.038(3) 0.008(2) -0.013(2) -0.011(2)
C95 0.039(3) 0.041(3) 0.042(3) 0.001(2) -0.013(2) -0.006(2)
C96 0.032(3) 0.039(3) 0.045(3) 0.000(2) -0.012(2) -0.003(2)
C97 0.044(3) 0.051(3) 0.058(4) 0.002(3) -0.008(3) -0.004(3)
F98 0.066(3) 0.047(2) 0.100(3) 0.001(2) 0.020(2) 0.0001(19)
F99 0.052(2) 0.057(2) 0.067(3) 0.0010(19) 0.0088(18) -0.0086(17)
F100 0.048(2) 0.155(5) 0.091(4) -0.008(3) -0.027(2) 0.028(3)
C101 0.046(3) 0.045(3) 0.046(3) 0.009(2) -0.016(3) -0.007(2)
F102 0.087(3) 0.0428(19) 0.059(2) -0.0003(17) -0.019(2) 0.0091(19)
F103 0.063(2) 0.045(2) 0.079(3) 0.0154(19) -0.004(2) -0.0142(17)
F104 0.084(3) 0.054(2) 0.119(4) 0.034(2) -0.070(3) -0.013(2)
C105 0.030(2) 0.038(3) 0.046(3) 0.004(2) -0.010(2) -0.003(2)
C106 0.041(3) 0.033(3) 0.050(3) 0.000(2) -0.007(2) 0.001(2)
C107 0.041(3) 0.037(3) 0.054(3) 0.008(2) -0.013(3) -0.001(2)
C108 0.054(3) 0.032(3) 0.055(3) 0.002(2) -0.018(3) 0.001(2)
C109 0.056(4) 0.042(3) 0.056(4) 0.001(3) -0.020(3) -0.005(3)
C110 0.049(3) 0.037(3) 0.053(3) 0.008(2) -0.020(3) -0.004(2)
C111 0.169(6) 0.063(3) 0.069(3) -0.012(3) -0.054(3) -0.005(3)
C115 0.081(5) 0.035(3) 0.063(4) 0.007(3) -0.029(4) 0.001(3)
F116 0.081(3) 0.0356(17) 0.072(3) 0.0113(17) -0.033(2) -0.0059(17)
F117 0.127(5) 0.101(4) 0.157(6) 0.068(4) -0.109(5) -0.051(4)
F118 0.212(7) 0.053(3) 0.050(3) 0.005(2) -0.008(3) 0.038(3)
F730 0.046(4) 0.132(6) 0.054(4) 0.044(4) -0.012(3) -0.004(4)
F740 0.052(4) 0.120(6) 0.068(4) 0.011(4) 0.010(4) -0.005(4)
F750 0.064(5) 0.125(5) 0.071(4) 0.014(4) -0.005(4) -0.038(4)
F731 0.061(4) 0.127(6) 0.049(4) 0.019(4) -0.012(3) -0.017(5)
F741 0.030(3) 0.140(6) 0.059(4) 0.030(4) -0.014(3) -0.011(4)
F751 0.070(5) 0.117(5) 0.073(5) 0.036(4) 0.005(4) -0.021(4)
F880 0.123(6) 0.070(5) 0.066(5) 0.004(5) -0.026(5) -0.009(5)
F890 0.128(6) 0.075(5) 0.075(6) -0.007(5) -0.043(5) -0.022(5)
F900 0.122(6) 0.071(5) 0.070(5) 0.001(4) -0.041(5) -0.003(5)
F881 0.109(4) 0.089(4) 0.091(5) -0.030(4) -0.023(4) -0.012(4)
F891 0.136(5) 0.077(4) 0.056(3) -0.001(3) -0.041(4) -0.013(4)
F901 0.115(5) 0.061(3) 0.079(4) 0.013(3) -0.030(4) -0.008(4)
F810 0.052(4) 0.164(7) 0.106(5) 0.070(5) -0.035(3) -0.040(4)
F820 0.069(4) 0.177(6) 0.116(6) 0.078(5) -0.062(4) -0.017(4)
F830 0.076(4) 0.203(7) 0.087(5) 0.062(5) -0.055(4) -0.028(5)
F811 0.055(4) 0.173(7) 0.099(5) 0.057(6) -0.044(4) -0.039(5)
F821 0.071(4) 0.184(7) 0.098(6) 0.091(5) -0.053(5) -0.026(5)
F831 0.074(5) 0.184(7) 0.110(6) 0.059(5) -0.061(4) -0.035(5)
F1120 0.183(8) 0.052(4) 0.062(4) -0.003(3) -0.050(5) 0.003(5)
F1130 0.175(8) 0.083(5) 0.088(5) -0.026(5) -0.039(6) -0.028(5)
F1140 0.172(7) 0.080(5) 0.072(5) -0.017(4) -0.044(5) 0.011(5)
F1121 0.174(7) 0.085(5) 0.072(5) -0.014(4) -0.065(5) 0.004(5)
F1131 0.177(7) 0.047(3) 0.074(4) -0.010(3) -0.070(5) 0.005(4)
F1141 0.183(7) 0.094(5) 0.074(5) -0.026(4) -0.033(5) -0.018(5)

loop_
_atom_type_symbol
_atom_type_scat_dispersion_real
_atom_type_scat_dispersion_imag
_atom_type_scat_Cromer_Mann_a1
_atom_type_scat_Cromer_Mann_b1
_atom_type_scat_Cromer_Mann_a2
_atom_type_scat_Cromer_Mann_b2
_atom_type_scat_Cromer_Mann_a3
_atom_type_scat_Cromer_Mann_b3
_atom_type_scat_Cromer_Mann_a4
_atom_type_scat_Cromer_Mann_b4
_atom_type_scat_Cromer_Mann_c
_atom_type_scat_source
C 0.0033 0.0016 2.3100 20.8439 1.0200 10.2075 1.5886 0.5687 0.8650 51.6512 0.2156 'International Tables Vol C 4.2.6.8 and 6.1.1.4'
H 0.0000 0.0000 0.4930 10.5109 0.3229 26.1257 0.1402 3.1424 0.0408 57.7998 0.0030 'International Tables Vol C 4.2.6.8 and 6.1.1.4'
N 0.0061 0.0033 12.2126 0.0057 3.1322 9.8933 2.0125 28.9975 1.1663 0.5826 -11.5290 'International Tables Vol C 4.2.6.8 and 6.1.1.4'
Ir -1.4442 7.9887 27.3049 1.5928 16.7296 8.8655 15.6115 0.4179 5.8338 45.0011 11.4722 'International Tables Vol C 4.2.6.8 and 6.1.1.4'
F 0.0171 0.0103 3.5392 10.2825 2.6412 4.2944 1.5170 0.2615 1.0243 26.1476 0.2776 'International Tables Vol C 4.2.6.8 and 6.1.1.4'
B 0.0013 0.0007 2.0545 23.2185 1.3326 1.0210 1.0979 60.3498 0.7068 0.1403 -0.1932 'International Tables Vol C 4.2.6.8 and 6.1.1.4'

loop_
_geom_angle_atom_site_label_1
_geom_angle_atom_site_label_2
_geom_angle_atom_site_label_3
_geom_angle
_geom_angle_publ_flag
C2 Ir1 C6 80.3(2) yes
C2 Ir1 C25 89.8(2) yes
C6 Ir1 C25 167.6(2) yes
C2 Ir1 B48 138.2(3) yes
C6 Ir1 B48 88.3(3) yes
C25 Ir1 B48 104.1(2) yes
C2 Ir1 H482 98.9 no
C6 Ir1 H482 85.0 no
C25 Ir1 H482 104.1 no
B48 Ir1 H482 39.7 no
C2 Ir1 H11 92.8 no
C6 Ir1 H11 79.4 no
C25 Ir1 H11 93.7 no
B48 Ir1 H11 124.5 no
H482 Ir1 H11 158.6 no
C2 Ir1 H481 178.1 no
C6 Ir1 H481 100.2 no
C25 Ir1 H481 89.9 no
B48 Ir1 H481 40.2 no
H482 Ir1 H481 79.3 no
H11 Ir1 H481 89.1 no
Ir1 C2 C3 109.9(4) yes
Ir1 C2 H22 108.8 no
C3 C2 H22 109.1 no
Ir1 C2 H21 109.1 no
C3 C2 H21 109.9 no
H22 C2 H21 110.1 no
C2 C3 C4 122.2(5) yes
C2 C3 C23 120.5(6) yes
C4 C3 C23 117.3(6) yes
C3 C4 N5 116.5(5) yes
C3 C4 C19 122.1(6) yes
N5 C4 C19 121.4(5) yes
C4 N5 C6 123.9(5) yes
C4 N5 C9 125.5(5) yes
C6 N5 C9 110.4(5) yes
Ir1 C6 N5 124.2(4) yes
Ir1 C6 N7 131.0(4) yes
N5 C6 N7 104.2(5) yes
C6 N7 C8 111.3(5) yes
C6 N7 C10 126.1(5) yes
C8 N7 C10 122.6(5) yes
N7 C8 C9 106.8(6) yes
N7 C8 H81 126.1 no
C9 C8 H81 127.1 no
N5 C9 C8 107.4(5) yes
N5 C9 H91 125.6 no
C8 C9 H91 127.0 no
N7 C10 C11 118.0(6) yes
N7 C10 C17 118.7(6) yes
C11 C10 C17 122.9(6) yes
C10 C11 C12 121.8(6) yes
C10 C11 C13 117.4(6) yes
C12 C11 C13 120.9(6) yes
C11 C12 H123 109.1 no
C11 C12 H121 109.7 no
H123 C12 H121 108.9 no
C11 C12 H122 110.0 no
H123 C12 H122 109.3 no
H121 C12 H122 109.8 no
C11 C13 C14 121.6(7) yes
C11 C13 H131 119.3 no
C14 C13 H131 119.1 no
C13 C14 C15 120.7(9) yes
C13 C14 C16 119.4(7) yes
C15 C14 C16 119.9(9) yes
C14 C15 H152 110.3 no
C14 C15 H153 109.5 no
H152 C15 H153 109.5 no
C14 C15 H151 108.8 no
H152 C15 H151 109.6 no
H153 C15 H151 109.2 no
C14 C16 C17 121.0(8) yes
C14 C16 H161 119.4 no
C17 C16 H161 119.6 no
C10 C17 C16 117.1(8) yes
C10 C17 C18 121.7(7) yes
C16 C17 C18 121.2(7) yes
C17 C18 H183 109.6 no
C17 C18 H181 109.2 no
H183 C18 H181 109.5 no
C17 C18 H182 109.6 no
H183 C18 H182 109.5 no
H181 C18 H182 109.4 no
C4 C19 C20 124.2(6) yes
C4 C19 C21 117.5(6) yes
C20 C19 C21 118.3(6) yes
C19 C20 H201 110.0 no
C19 C20 H202 110.1 no
H201 C20 H202 109.3 no
C19 C20 H203 109.3 no
H201 C20 H203 108.9 no
H202 C20 H203 109.3 no
C19 C21 C22 122.8(6) yes
C19 C21 H211 118.5 no
C22 C21 H211 118.7 no
C21 C22 C23 118.3(6) yes
C21 C22 C24 121.6(7) yes
C23 C22 C24 120.1(7) yes
C3 C23 C22 122.0(6) yes
C3 C23 H231 118.9 no
C22 C23 H231 119.1 no
C22 C24 H241 109.0 no
C22 C24 H243 109.5 no
H241 C24 H243 109.7 no
C22 C24 H242 109.2 no
H241 C24 H242 109.5 no
H243 C24 H242 110.0 no
Ir1 C25 N26 131.9(4) yes
Ir1 C25 N38 126.0(4) yes
N26 C25 N38 102.0(5) yes
C25 N26 C27 127.1(4) yes
C25 N26 C36 112.6(5) yes
C27 N26 C36 119.9(5) yes
N26 C27 C28 118.0(5) yes
N26 C27 C33 119.2(5) yes
C28 C27 C33 122.5(5) yes
C27 C28 C29 117.5(5) yes
C27 C28 C35 121.6(5) yes
C29 C28 C35 120.9(5) yes
C28 C29 C30 122.3(5) yes
C28 C29 H291 118.4 no
C30 C29 H291 119.3 no
C29 C30 C31 121.0(5) yes
C29 C30 C32 118.3(5) yes
C31 C30 C32 120.7(5) yes
C30 C31 H312 109.7 no
C30 C31 H313 110.5 no
H312 C31 H313 108.9 no
C30 C31 H311 110.0 no
H312 C31 H311 108.8 no
H313 C31 H311 108.9 no
C30 C32 C33 122.0(5) yes
C30 C32 H321 119.4 no
C33 C32 H321 118.6 no
C32 C33 C27 117.5(5) yes
C32 C33 C34 120.1(6) yes
C27 C33 C34 122.4(5) yes
C33 C34 H343 110.5 no
C33 C34 H341 109.0 no
H343 C34 H341 109.3 no
C33 C34 H342 110.1 no
H343 C34 H342 109.1 no
H341 C34 H342 108.8 no
C28 C35 H351 110.1 no
C28 C35 H352 109.7 no
H351 C35 H352 108.2 no
C28 C35 H353 111.0 no
H351 C35 H353 108.4 no
H352 C35 H353 109.4 no
N26 C36 C37 106.4(6) yes
N26 C36 H361 126.4 no
C37 C36 H361 127.2 no
C36 C37 N38 106.9(6) yes
C36 C37 H371 126.9 no
N38 C37 H371 126.2 no
C25 N38 C37 112.0(5) yes
C25 N38 C39 126.7(5) yes
C37 N38 C39 120.9(5) yes
N38 C39 C40 118.8(7) yes
N38 C39 C45 118.6(7) yes
C40 C39 C45 122.5(7) yes
C39 C40 C41 123.3(6) yes
C39 C40 C42 117.3(9) yes
C41 C40 C42 119.4(8) yes
C40 C41 H411 109.8 no
C40 C41 H412 110.7 no
H411 C41 H412 108.6 no
C40 C41 H413 109.8 no
H411 C41 H413 109.1 no
H412 C41 H413 108.8 no
C40 C42 C43 122.7(9) yes
C40 C42 H421 118.8 no
C43 C42 H421 118.5 no
C42 C43 C44 118.8(8) yes
C42 C43 C47 122.3(11) yes
C44 C43 C47 118.9(12) yes
C43 C44 C45 121.6(10) yes
C43 C44 H441 119.8 no
C45 C44 H441 118.6 no
C44 C45 C39 117.1(9) yes
C44 C45 C46 120.8(9) yes
C39 C45 C46 122.1(7) yes
C45 C46 H461 110.6 no
C45 C46 H463 109.5 no
H461 C46 H463 108.4 no
C45 C46 H462 110.4 no
H461 C46 H462 109.1 no
H463 C46 H462 108.8 no
C43 C47 H472 108.7 no
C43 C47 H473 109.3 no
H472 C47 H473 109.6 no
C43 C47 H471 110.1 no
H472 C47 H471 109.3 no
H473 C47 H471 109.8 no
Ir1 B48 N49 168.4(5) yes
Ir1 B48 H482 63.3 no
N49 B48 H482 115.1 no
Ir1 B48 H481 60.3 no
N49 B48 H481 122.5 no
H482 B48 H481 122.4 no
B48 N49 C50 124.0(5) yes
B48 N49 C56 123.8(5) yes
C50 N49 C56 111.7(5) yes
N49 C50 C51 114.8(5) yes
N49 C50 C55 111.4(5) yes
C51 C50 C55 109.5(5) yes
N49 C50 H501 108.5 no
C51 C50 H501 105.4 no
C55 C50 H501 106.8 no
C50 C51 C52 111.0(5) yes
C50 C51 H512 109.5 no
C52 C51 H512 109.0 no
C50 C51 H511 108.8 no
C52 C51 H511 108.9 no
H512 C51 H511 109.7 no
C51 C52 C53 110.3(6) yes
C51 C52 H521 109.9 no
C53 C52 H521 109.5 no
C51 C52 H522 108.5 no
C53 C52 H522 108.6 no
H521 C52 H522 110.0 no
C52 C53 C54 110.8(6) yes
C52 C53 H531 109.3 no
C54 C53 H531 109.4 no
C52 C53 H532 108.9 no
C54 C53 H532 109.2 no
H531 C53 H532 109.4 no
C53 C54 C55 111.4(6) yes
C53 C54 H541 109.0 no
C55 C54 H541 109.4 no
C53 C54 H542 108.5 no
C55 C54 H542 109.0 no
H541 C54 H542 109.5 no
C54 C55 C50 110.5(5) yes
C54 C55 H551 108.7 no
C50 C55 H551 108.9 no
C54 C55 H552 109.8 no
C50 C55 H552 109.4 no
H551 C55 H552 109.5 no
N49 C56 C57 110.9(5) yes
N49 C56 C61 114.5(8) yes
C57 C56 C61 111.0(6) yes
N49 C56 H561 108.7 no
C57 C56 H561 103.7 no
C61 C56 H561 107.4 no
C56 C57 C58 110.0(7) yes
C56 C57 H571 109.9 no
C58 C57 H571 109.9 no
C56 C57 H572 107.3 no
C58 C57 H572 109.3 no
H571 C57 H572 110.3 no
C57 C58 C59 109.4(7) yes
C57 C58 H581 108.6 no
C59 C58 H581 108.0 no
C57 C58 H582 110.5 no
C59 C58 H582 109.9 no
H581 C58 H582 110.3 no
C58 C59 C60 112.1(7) yes
C58 C59 H591 108.8 no
C60 C59 H591 108.5 no
C58 C59 H592 109.3 no
C60 C59 H592 108.0 no
H591 C59 H592 110.1 no
C59 C60 C61 107.8(8) yes
C59 C60 H601 108.3 no
C61 C60 H601 109.3 no
C59 C60 H602 110.7 no
C61 C60 H602 109.9 no
H601 C60 H602 110.7 no
C60 C61 C56 111.9(8) yes
C60 C61 H611 110.4 no
C56 C61 H611 109.9 no
C60 C61 H612 109.3 no
C56 C61 H612 102.8 no
H611 C61 H612 112.4 no
F62 C63 F64 106.1(5) yes
F62 C63 F65 104.6(5) yes
F64 C63 F65 106.7(5) yes
F62 C63 C66 112.5(5) yes
F64 C63 C66 113.7(5) yes
F65 C63 C66 112.6(4) yes
C63 C66 C67 119.0(5) yes
C63 C66 C71 119.9(5) yes
C67 C66 C71 121.1(5) yes
C66 C67 C68 121.6(5) yes
C66 C67 H671 118.9 no
C68 C67 H671 119.5 no
C67 C68 C69 116.0(5) yes
C67 C68 B76 124.5(5) yes
C69 C68 B76 119.5(5) yes
C68 C69 C70 123.2(5) yes
C68 C69 H691 118.5 no
C70 C69 H691 118.3 no
C69 C70 C71 119.6(5) yes
C69 C70 C72 120.3(5) yes
C71 C70 C72 120.0(5) yes
C70 C71 C66 118.4(5) yes
C70 C71 H711 120.7 no
C66 C71 H711 120.9 no
C70 C72 F730 118.9(5) yes
C70 C72 F740 110.5(5) yes
F730 C72 F740 104.39(6) yes
C70 C72 F750 113.1(5) yes
F730 C72 F750 104.39(6) yes
F740 C72 F750 104.33(6) yes
C70 C72 F731 110.0(5) yes
C70 C72 F741 119.5(5) yes
F731 C72 F741 104.37(6) yes
C70 C72 F751 112.9(5) yes
F731 C72 F751 104.35(6) yes
F741 C72 F751 104.39(6) yes
C68 B76 C77 110.4(4) yes
C68 B76 C91 114.1(4) yes
C77 B76 C91 101.4(4) yes
C68 B76 C105 105.8(4) yes
C77 B76 C105 113.2(4) yes
C91 B76 C105 112.1(4) yes
B76 C77 C78 119.7(5) yes
B76 C77 C86 124.1(5) yes
C78 C77 C86 115.5(6) yes
C77 C78 C79 121.5(7) yes
C77 C78 H781 119.4 no
C79 C78 H781 119.1 no
C78 C79 C80 118.7(7) yes
C78 C79 C84 121.3(6) yes
C80 C79 C84 120.0(7) yes
C79 C80 F810 113.5(6) yes
C79 C80 F820 111.5(6) yes
F810 C80 F820 104.36(6) yes
C79 C80 F830 117.5(6) yes
F810 C80 F830 104.40(6) yes
F820 C80 F830 104.35(6) yes
C79 C80 F811 115.3(7) yes
C79 C80 F821 118.9(6) yes
F811 C80 F821 104.39(6) yes
C79 C80 F831 108.1(7) yes
F811 C80 F831 104.36(6) yes
F821 C80 F831 104.36(6) yes
C79 C84 C85 118.7(6) yes
C79 C84 H841 120.8 no
C85 C84 H841 120.5 no
C84 C85 C86 119.8(7) yes
C84 C85 C87 120.5(6) yes
C86 C85 C87 119.7(6) yes
C77 C86 C85 123.2(6) yes
C77 C86 H861 119.0 no
C85 C86 H861 117.9 no
C85 C87 F880 112.6(7) yes
C85 C87 F890 110.9(7) yes
F880 C87 F890 104.38(6) yes
C85 C87 F900 118.9(7) yes
F880 C87 F900 104.38(6) yes
F890 C87 F900 104.38(6) yes
C85 C87 F881 114.4(5) yes
C85 C87 F891 116.9(5) yes
F881 C87 F891 104.35(6) yes
C85 C87 F901 111.2(5) yes
F881 C87 F901 104.36(6) yes
F891 C87 F901 104.38(6) yes
B76 C91 C92 121.2(5) yes
B76 C91 C96 122.5(5) yes
C92 C91 C96 115.5(5) yes
C91 C92 C93 121.8(5) yes
C91 C92 H921 119.6 no
C93 C92 H921 118.6 no
C92 C93 C94 121.2(5) yes
C92 C93 C101 118.1(5) yes
C94 C93 C101 120.7(5) yes
C93 C94 C95 117.9(5) yes
C93 C94 H941 121.2 no
C95 C94 H941 120.8 no
C94 C95 C96 121.3(5) yes
C94 C95 C97 119.4(5) yes
C96 C95 C97 119.2(5) yes
C91 C96 C95 122.2(5) yes
C91 C96 H961 119.3 no
C95 C96 H961 118.5 no
C95 C97 F98 112.4(5) yes
C95 C97 F99 113.5(5) yes
F98 C97 F99 105.9(5) yes
C95 C97 F100 112.1(6) yes
F98 C97 F100 106.1(6) yes
F99 C97 F100 106.3(5) yes
C93 C101 F102 112.2(5) yes
C93 C101 F103 113.4(5) yes
F102 C101 F103 106.4(5) yes
C93 C101 F104 112.6(5) yes
F102 C101 F104 105.6(5) yes
F103 C101 F104 106.0(5) yes
B76 C105 C106 123.4(5) yes
B76 C105 C110 120.5(5) yes
C106 C105 C110 116.0(5) yes
C105 C106 C107 121.4(6) yes
C105 C106 H1061 119.6 no
C107 C106 H1061 119.0 no
C106 C107 C108 121.7(5) yes
C106 C107 C115 117.6(6) yes
C108 C107 C115 120.7(5) yes
C107 C108 C109 117.6(5) yes
C107 C108 H1081 121.3 no
C109 C108 H1081 121.2 no
C108 C109 C110 121.4(6) yes
C108 C109 C111 119.1(5) yes
C110 C109 C111 119.5(6) yes
C105 C110 C109 122.0(6) yes
C105 C110 H1101 118.9 no
C109 C110 H1101 119.1 no
C109 C111 F1120 119.5(6) yes
C109 C111 F1130 113.5(6) yes
F1120 C111 F1130 104.39(6) yes
C109 C111 F1140 109.4(6) yes
F1120 C111 F1140 104.36(6) yes
F1130 C111 F1140 104.35(6) yes
C109 C111 F1121 110.2(6) yes
C109 C111 F1131 118.4(5) yes
F1121 C111 F1131 104.36(6) yes
C109 C111 F1141 113.8(6) yes
F1121 C111 F1141 104.36(6) yes
F1131 C111 F1141 104.40(6) yes
C107 C115 F116 113.0(6) yes
C107 C115 F117 111.3(6) yes
F116 C115 F117 106.0(6) yes
C107 C115 F118 113.6(6) yes
F116 C115 F118 106.1(6) yes
F117 C115 F118 106.2(7) yes
B48 H482 Ir1 77.0 no
Ir1 H481 B48 79.5 no

loop_
_geom_bond_atom_site_label_1
_geom_bond_atom_site_label_2
_geom_bond_distance
_geom_bond_publ_flag
Ir1 C2 2.097(6) yes
Ir1 C6 2.054(6) yes
Ir1 C25 2.067(6) yes
Ir1 B48 2.012(8) yes
Ir1 H482 1.846 no
Ir1 H11 1.854 no
Ir1 H481 1.778 no
C2 C3 1.499(8) yes
C2 H22 0.972 no
C2 H21 0.970 no
C3 C4 1.401(8) yes
C3 C23 1.404(8) yes
C4 N5 1.434(7) yes
C4 C19 1.397(8) yes
N5 C6 1.366(7) yes
N5 C9 1.393(7) yes
C6 N7 1.360(8) yes
N7 C8 1.386(8) yes
N7 C10 1.446(8) yes
C8 C9 1.333(9) yes
C8 H81 0.931 no
C9 H91 0.929 no
C10 C11 1.395(9) yes
C10 C17 1.408(10) yes
C11 C12 1.483(9) yes
C11 C13 1.392(9) yes
C12 H123 0.960 no
C12 H121 0.961 no
C12 H122 0.966 no
C13 C14 1.381(12) yes
C13 H131 0.934 no
C14 C15 1.526(12) yes
C14 C16 1.412(13) yes
C15 H152 0.960 no
C15 H153 0.963 no
C15 H151 0.965 no
C16 C17 1.388(11) yes
C16 H161 0.941 no
C17 C18 1.527(11) yes
C18 H183 0.976 no
C18 H181 0.968 no
C18 H182 0.969 no
C19 C20 1.514(9) yes
C19 C21 1.399(10) yes
C20 H201 0.965 no
C20 H202 0.963 no
C20 H203 0.965 no
C21 C22 1.367(10) yes
C21 H211 0.931 no
C22 C23 1.395(10) yes
C22 C24 1.521(10) yes
C23 H231 0.928 no
C24 H241 0.958 no
C24 H243 0.960 no
C24 H242 0.959 no
C25 N26 1.369(7) yes
C25 N38 1.383(6) yes
N26 C27 1.445(6) yes
N26 C36 1.385(7) yes
C27 C28 1.397(8) yes
C27 C33 1.396(8) yes
C28 C29 1.396(7) yes
C28 C35 1.507(8) yes
C29 C30 1.384(8) yes
C29 H291 0.933 no
C30 C31 1.506(7) yes
C30 C32 1.395(8) yes
C31 H312 0.955 no
C31 H313 0.965 no
C31 H311 0.963 no
C32 C33 1.397(7) yes
C32 H321 0.930 no
C33 C34 1.501(8) yes
C34 H343 0.956 no
C34 H341 0.961 no
C34 H342 0.964 no
C35 H351 0.963 no
C35 H352 0.956 no
C35 H353 0.963 no
C36 C37 1.344(9) yes
C36 H361 0.924 no
C37 N38 1.380(9) yes
C37 H371 0.935 no
N38 C39 1.447(8) yes
C39 C40 1.385(10) yes
C39 C45 1.381(12) yes
C40 C41 1.481(12) yes
C40 C42 1.395(10) yes
C41 H411 0.961 no
C41 H412 0.956 no
C41 H413 0.960 no
C42 C43 1.346(15) yes
C42 H421 0.932 no
C43 C44 1.384(16) yes
C43 C47 1.544(11) yes
C44 C45 1.404(11) yes
C44 H441 0.931 no
C45 C46 1.501(13) yes
C46 H461 0.966 no
C46 H463 0.973 no
C46 H462 0.958 no
C47 H472 0.964 no
C47 H473 0.960 no
C47 H471 0.962 no
B48 N49 1.365(9) yes
B48 H482 1.320 no
B48 H481 1.320 no
N49 C50 1.491(7) yes
N49 C56 1.554(9) yes
C50 C51 1.512(8) yes
C50 C55 1.531(8) yes
C50 H501 0.985 no
C51 C52 1.527(8) yes
C51 H512 0.968 no
C51 H511 0.977 no
C52 C53 1.515(9) yes
C52 H521 0.975 no
C52 H522 0.972 no
C53 C54 1.510(10) yes
C53 H531 0.968 no
C53 H532 0.971 no
C54 C55 1.541(9) yes
C54 H541 0.972 no
C54 H542 0.972 no
C55 H551 0.970 no
C55 H552 0.975 no
C56 C57 1.543(12) yes
C56 C61 1.473(11) yes
C56 H561 0.983 no
C57 C58 1.538(10) yes
C57 H571 0.991 no
C57 H572 0.989 no
C58 C59 1.494(11) yes
C58 H581 0.983 no
C58 H582 0.989 no
C59 C60 1.470(12) yes
C59 H591 0.971 no
C59 H592 0.972 no
C60 C61 1.546(11) yes
C60 H601 0.996 no
C60 H602 0.986 no
C61 H611 0.985 no
C61 H612 1.013 no
F62 C63 1.338(7) yes
C63 F64 1.331(7) yes
C63 F65 1.340(7) yes
C63 C66 1.491(7) yes
C66 C67 1.400(7) yes
C66 C71 1.383(7) yes
C67 C68 1.397(7) yes
C67 H671 0.925 no
C68 C69 1.391(7) yes
C68 B76 1.636(8) yes
C69 C70 1.396(7) yes
C69 H691 0.929 no
C70 C71 1.393(7) yes
C70 C72 1.460(6) yes
C71 H711 0.937 no
C72 F730 1.325(5) yes
C72 F740 1.341(5) yes
C72 F750 1.342(5) yes
C72 F731 1.341(5) yes
C72 F741 1.321(5) yes
C72 F751 1.341(5) yes
B76 C77 1.654(8) yes
B76 C91 1.629(8) yes
B76 C105 1.629(8) yes
C77 C78 1.405(8) yes
C77 C86 1.397(8) yes
C78 C79 1.397(10) yes
C78 H781 0.925 no
C79 C80 1.466(7) yes
C79 C84 1.374(11) yes
C80 F810 1.333(5) yes
C80 F820 1.350(5) yes
C80 F830 1.333(5) yes
C80 F811 1.334(6) yes
C80 F821 1.323(5) yes
C80 F831 1.352(6) yes
C84 C85 1.386(10) yes
C84 H841 0.930 no
C85 C86 1.390(8) yes
C85 C87 1.459(8) yes
C86 H861 0.929 no
C87 F880 1.335(5) yes
C87 F890 1.340(6) yes
C87 F900 1.331(6) yes
C87 F881 1.339(5) yes
C87 F891 1.333(5) yes
C87 F901 1.341(5) yes
C91 C92 1.407(7) yes
C91 C96 1.408(7) yes
C92 C93 1.395(7) yes
C92 H921 0.932 no
C93 C94 1.384(8) yes
C93 C101 1.496(8) yes
C94 C95 1.383(8) yes
C94 H941 0.931 no
C95 C96 1.386(7) yes
C95 C97 1.496(8) yes
C96 H961 0.936 no
C97 F98 1.336(8) yes
C97 F99 1.333(7) yes
C97 F100 1.337(8) yes
C101 F102 1.332(7) yes
C101 F103 1.335(7) yes
C101 F104 1.328(7) yes
C105 C106 1.400(8) yes
C105 C110 1.396(8) yes
C106 C107 1.401(8) yes
C106 H1061 0.931 no
C107 C108 1.376(9) yes
C107 C115 1.503(9) yes
C108 C109 1.379(9) yes
C108 H1081 0.928 no
C109 C110 1.395(8) yes
C109 C111 1.473(7) yes
C110 H1101 0.931 no
C111 F1120 1.321(5) yes
C111 F1130 1.334(5) yes
C111 F1140 1.347(5) yes
C111 F1121 1.348(5) yes
C111 F1131 1.324(5) yes
C111 F1141 1.330(5) yes
C115 F116 1.330(7) yes
C115 F117 1.333(9) yes
C115 F118 1.306(9) yes

loop_
_geom_hbond_atom_site_label_D
_geom_hbond_atom_site_label_H
_geom_hbond_atom_site_label_A
_geom_hbond_angle_DHA
_geom_hbond_distance_DH
_geom_hbond_distance_HA
_geom_hbond_distance_DA
_geom_hbond_publ_flag
C51 H512 C11 163 0.97 2.58 3.523(10) yes
